data_7225020
loop_
_publ_author_name
'Adach, Anna'
'Daszkiewicz, Marek'
'Tyszka-Czochara, Ma\/lgorzata'

_publ_section_title
;
 A family of complexes with N scorpionate- type and other N-donor ligands
 obtained in situ from pyrazole derivative and zerovalent cobalt.
 Physicochemical and cytotoxicity studies.
;
_journal_name_full 'RSC Adv.'
_journal_paper_doi 10.1039/C6RA06439F
_journal_year 2016
_chemical_formula_moiety 'C18 H27 Cl Co N7, C5 H8 Cl3 N2 Zn'
_chemical_formula_sum 'C23 H35 Cl4 Co N9 Zn'
_chemical_formula_weight 703.70
_chemical_name_systematic
; 
 ? 
;
_space_group_IT_number 14
_symmetry_cell_setting monoclinic
_symmetry_space_group_name_Hall '-P 2ybc'
_symmetry_space_group_name_H-M 'P 1 21/c 1'
_atom_sites_solution_hydrogens geom
_atom_sites_solution_primary direct
_atom_sites_solution_secondary difmap
_audit_creation_method SHELXL-97
_audit_update_record
;
2015-10-30 deposited with the CCDC.
2016-04-26 downloaded from the CCDC.
;
_cell_angle_alpha 90.00
_cell_angle_beta 109.778(4)
_cell_angle_gamma 90.00
_cell_formula_units_Z 4
_cell_length_a 14.4641(7)
_cell_length_b 11.5385(5)
_cell_length_c 20.0151(8)
_cell_measurement_reflns_used 4881
_cell_measurement_temperature 295(2)
_cell_measurement_theta_max 27.48
_cell_measurement_theta_min 3.52
_cell_volume 3143.4(3)
_computing_cell_refinement 'CrysAlis 1.171.32.18'
_computing_data_collection 'CrysAlis 1.171.32.18'
_computing_data_reduction 'CrysAlis 1.171.32.18'
_computing_structure_refinement 'SHELXL-97 (Sheldrick, 1997)'
_computing_structure_solution 'SHELXS-97 (Sheldrick, 1997)'
_diffrn_ambient_temperature 298(2)
_diffrn_detector_area_resol_mean '1024x1024 with blocks 2x2, 33.133pixel/mm'
_diffrn_measured_fraction_theta_full 0.990
_diffrn_measured_fraction_theta_max 0.990
_diffrn_measurement_device_type 'KUMA KM-4 with area CCD detector'
_diffrn_measurement_method \w-scan
_diffrn_radiation_monochromator graphite
_diffrn_radiation_source 'fine-focus sealed tube'
_diffrn_radiation_type MoK\a
_diffrn_radiation_wavelength 0.71073
_diffrn_reflns_av_R_equivalents 0.0311
_diffrn_reflns_av_sigmaI/netI 0.0293
_diffrn_reflns_limit_h_max 18
_diffrn_reflns_limit_h_min -17
_diffrn_reflns_limit_k_max 14
_diffrn_reflns_limit_k_min -14
_diffrn_reflns_limit_l_max 25
_diffrn_reflns_limit_l_min -25
_diffrn_reflns_number 27093
_diffrn_reflns_theta_full 27.48
_diffrn_reflns_theta_max 27.48
_diffrn_reflns_theta_min 3.52
_exptl_absorpt_coefficient_mu 1.660
_exptl_absorpt_correction_T_max 0.682
_exptl_absorpt_correction_T_min 0.521
_exptl_absorpt_correction_type numerical
_exptl_absorpt_process_details 'CrysAlis 1.171.32.18'
_exptl_crystal_colour violet
_exptl_crystal_density_diffrn 1.487
_exptl_crystal_density_method 'not measured'
_exptl_crystal_description prism
_exptl_crystal_F_000 1444
_exptl_crystal_recrystallization_method 'Re-crystallisation from solvent: methanol'
_exptl_crystal_size_max 0.42
_exptl_crystal_size_mid 0.30
_exptl_crystal_size_min 0.28
_refine_diff_density_max 0.568
_refine_diff_density_min -0.503
_refine_diff_density_rms 0.055
_refine_ls_extinction_method none
_refine_ls_goodness_of_fit_ref 1.091
_refine_ls_hydrogen_treatment refxyz
_refine_ls_matrix_type full
_refine_ls_number_parameters 351
_refine_ls_number_reflns 7130
_refine_ls_number_restraints 0
_refine_ls_restrained_S_all 1.091
_refine_ls_R_factor_all 0.0660
_refine_ls_R_factor_gt 0.0405
_refine_ls_shift/su_max <0.001
_refine_ls_shift/su_mean <0.001
_refine_ls_structure_factor_coef Fsqd
_refine_ls_weighting_details 'calc w=1/[\s^2^(Fo^2^)+(0.0632P)^2^] where P=(Fo^2^+2Fc^2^)/3'
_refine_ls_weighting_scheme calc
_refine_ls_wR_factor_gt 0.1068
_refine_ls_wR_factor_ref 0.1193
_reflns_number_gt 4881
_reflns_number_total 7130
_reflns_threshold_expression >2sigma(I)
_cod_data_source_file c6ra06439f2.cif
_cod_data_source_block 15-a
_cod_depositor_comments
;
The following automatic conversions were performed:

'_symmetry_cell_setting' value 'Monoclinic' changed to 'monoclinic'
according to
/usr/data/users/saulius/crontab/automatic-downloads/rss-feeds/RSC/lib/dictionaries/cif_core.dic
dictionary named 'cif_core.dic' version 2.4.2 from 2011-04-26.

Automatic conversion script
Id: cif_fix_values 4268 2015-11-12 08:31:59Z antanas 
;
_cod_original_cell_volume 3143.4(2)
_cod_original_sg_symbol_H-M 'P 1 2(1)/c 1'
_cod_database_code 7225020

loop_
_symmetry_equiv_pos_as_xyz
'x, y, z'
'-x, y+1/2, -z+1/2'
'-x, -y, -z'
'x, -y-1/2, z-1/2'

loop_
_atom_site_label
_atom_site_type_symbol
_atom_site_fract_x
_atom_site_fract_y
_atom_site_fract_z
_atom_site_U_iso_or_equiv
_atom_site_adp_type
_atom_site_occupancy
_atom_site_symmetry_multiplicity
_atom_site_calc_flag
_atom_site_refinement_flags
Co1 Co 0.35030(3) 0.25298(3) 0.061659(19) 0.05222(13) Uani 1 1 d .
N1 N 0.22999(15) 0.12573(17) 0.00265(10) 0.0410(5) Uani 1 1 d .
N11 N 0.26687(17) 0.06385(19) 0.11988(12) 0.0521(6) Uani 1 1 d .
C13 C 0.4036(2) 0.1003(3) 0.20264(15) 0.0633(8) Uani 1 1 d .
N12 N 0.34267(17) 0.1411(2) 0.14085(11) 0.0523(6) Uani 1 1 d .
C14 C 0.3659(3) -0.0022(3) 0.21854(17) 0.0773(10) Uani 1 1 d .
H14 H 0.3951 -0.0484 0.2582 0.093 Uiso 1 1 calc R
C16 C 0.4947(3) 0.1660(4) 0.24562(19) 0.0927(13) Uani 1 1 d .
H16A H 0.5227 0.2034 0.2142 0.139 Uiso 1 1 calc R
H16B H 0.5416 0.1130 0.2758 0.139 Uiso 1 1 calc R
H16C H 0.4775 0.2232 0.2742 0.139 Uiso 1 1 calc R
C15 C 0.2794(3) -0.0239(3) 0.16678(16) 0.0662(9) Uani 1 1 d .
C17 C 0.2052(4) -0.1178(3) 0.1571(2) 0.0964(14) Uani 1 1 d .
H17A H 0.2274 -0.1712 0.1961 0.145 Uiso 1 1 calc R
H17B H 0.1969 -0.1581 0.1135 0.145 Uiso 1 1 calc R
H17C H 0.1437 -0.0847 0.1555 0.145 Uiso 1 1 calc R
C18 C 0.1871(2) 0.0868(2) 0.05538(14) 0.0492(6) Uani 1 1 d .
H18A H 0.1445 0.1463 0.0632 0.059 Uiso 1 1 calc R
H18B H 0.1485 0.0171 0.0390 0.059 Uiso 1 1 calc R
N21 N 0.35243(17) 0.0774(2) -0.04538(12) 0.0556(6) Uani 1 1 d .
C23 C 0.4752(2) 0.1852(4) -0.0402(2) 0.0755(10) Uani 1 1 d .
N22 N 0.40426(18) 0.1712(2) -0.01066(14) 0.0603(6) Uani 1 1 d .
C24 C 0.4668(3) 0.1008(4) -0.0898(2) 0.0884(12) Uani 1 1 d .
H24 H 0.5075 0.0918 -0.1167 0.106 Uiso 1 1 calc R
C26 C 0.5455(3) 0.2839(5) -0.0188(3) 0.1139(16) Uani 1 1 d .
H26A H 0.6111 0.2562 -0.0100 0.171 Uiso 1 1 calc R
H26B H 0.5413 0.3187 0.0237 0.171 Uiso 1 1 calc R
H26C H 0.5294 0.3405 -0.0561 0.171 Uiso 1 1 calc R
C25 C 0.3893(2) 0.0321(4) -0.09315(17) 0.0733(10) Uani 1 1 d .
C27 C 0.3463(3) -0.0708(4) -0.1382(2) 0.1061(15) Uani 1 1 d .
H27A H 0.2822 -0.0515 -0.1705 0.159 Uiso 1 1 calc R
H27B H 0.3410 -0.1339 -0.1084 0.159 Uiso 1 1 calc R
H27C H 0.3879 -0.0931 -0.1645 0.159 Uiso 1 1 calc R
C28 C 0.2764(2) 0.0299(2) -0.02164(15) 0.0519(7) Uani 1 1 d .
H28A H 0.3046 -0.0245 0.0168 0.062 Uiso 1 1 calc R
H28B H 0.2280 -0.0107 -0.0603 0.062 Uiso 1 1 calc R
N31 N 0.15070(16) 0.30518(18) -0.03255(12) 0.0469(5) Uani 1 1 d .
C33 C 0.2001(3) 0.4668(2) 0.02059(17) 0.0610(8) Uani 1 1 d .
N32 N 0.22930(17) 0.35670(18) 0.01720(12) 0.0489(5) Uani 1 1 d .
C34 C 0.1070(3) 0.4836(3) -0.02739(19) 0.0671(9) Uani 1 1 d .
H34 H 0.0715 0.5525 -0.0353 0.081 Uiso 1 1 calc R
C36 C 0.2638(3) 0.5530(3) 0.0716(2) 0.0949(13) Uani 1 1 d .
H36A H 0.2513 0.5493 0.1157 0.142 Uiso 1 1 calc R
H36B H 0.2493 0.6295 0.0520 0.142 Uiso 1 1 calc R
H36C H 0.3316 0.5354 0.0797 0.142 Uiso 1 1 calc R
C35 C 0.0762(2) 0.3804(2) -0.06114(16) 0.0556(7) Uani 1 1 d .
C37 C -0.0157(3) 0.3465(3) -0.1175(2) 0.0795(10) Uani 1 1 d .
H37A H -0.0005 0.3002 -0.1523 0.119 Uiso 1 1 calc R
H37B H -0.0506 0.4147 -0.1397 0.119 Uiso 1 1 calc R
H37C H -0.0558 0.3024 -0.0971 0.119 Uiso 1 1 calc R
C38 C 0.1601(2) 0.1888(2) -0.05581(14) 0.0483(6) Uani 1 1 d .
H38A H 0.1829 0.1909 -0.0961 0.058 Uiso 1 1 calc R
H38B H 0.0967 0.1503 -0.0704 0.058 Uiso 1 1 calc R
Cl1 Cl 0.47009(8) 0.37913(11) 0.11719(7) 0.1117(4) Uani 1 1 d .
Zn1 Zn -0.04157(2) 0.16766(3) 0.157325(16) 0.05098(12) Uani 1 1 d .
N41 N 0.10253(18) 0.17223(18) 0.21940(12) 0.0520(6) Uani 1 1 d .
N42 N 0.14124(17) 0.09294(19) 0.27168(11) 0.0511(5) Uani 1 1 d .
H42 H 0.1107 0.0319 0.2775 0.061 Uiso 1 1 calc R
C43 C 0.2329(2) 0.1213(3) 0.31313(14) 0.0508(6) Uani 1 1 d .
C44 C 0.2535(2) 0.2236(3) 0.28647(17) 0.0593(8) Uani 1 1 d .
H44 H 0.3115 0.2659 0.3039 0.071 Uiso 1 1 calc R
C45 C 0.1721(2) 0.2524(2) 0.22877(15) 0.0515(7) Uani 1 1 d .
C46 C 0.1559(3) 0.3534(3) 0.18010(19) 0.0750(10) Uani 1 1 d .
H46A H 0.1064 0.3345 0.1356 0.113 Uiso 1 1 calc R
H46B H 0.2161 0.3722 0.1723 0.113 Uiso 1 1 calc R
H46C H 0.1348 0.4187 0.2009 0.113 Uiso 1 1 calc R
C47 C 0.2923(2) 0.0462(3) 0.37246(16) 0.0699(9) Uani 1 1 d .
H47A H 0.2498 -0.0071 0.3849 0.105 Uiso 1 1 calc R
H47B H 0.3260 0.0935 0.4128 0.105 Uiso 1 1 calc R
H47C H 0.3394 0.0038 0.3580 0.105 Uiso 1 1 calc R
Cl2 Cl -0.05627(7) 0.17213(7) 0.04098(4) 0.0684(2) Uani 1 1 d .
Cl3 Cl -0.07957(7) -0.00694(7) 0.19102(4) 0.0697(2) Uani 1 1 d .
Cl4 Cl -0.12895(8) 0.30867(8) 0.18260(6) 0.0937(3) Uani 1 1 d .

loop_
_atom_site_aniso_label
_atom_site_aniso_U_11
_atom_site_aniso_U_22
_atom_site_aniso_U_33
_atom_site_aniso_U_23
_atom_site_aniso_U_13
_atom_site_aniso_U_12
Co1 0.0440(2) 0.0602(3) 0.0485(2) 0.00010(16) 0.01043(17) -0.01182(17)
N1 0.0374(11) 0.0444(11) 0.0406(11) 0.0007(9) 0.0125(9) 0.0009(9)
N11 0.0581(15) 0.0526(13) 0.0491(13) 0.0042(10) 0.0228(11) -0.0006(11)
C13 0.0617(19) 0.089(2) 0.0401(15) -0.0029(15) 0.0179(14) 0.0191(17)
N12 0.0490(14) 0.0667(14) 0.0392(12) 0.0012(10) 0.0123(10) 0.0034(12)
C14 0.112(3) 0.080(2) 0.0446(18) 0.0146(16) 0.032(2) 0.035(2)
C16 0.064(2) 0.150(4) 0.0513(19) -0.008(2) 0.0036(17) 0.017(2)
C15 0.105(3) 0.0576(18) 0.0471(17) 0.0049(13) 0.0407(19) 0.0125(18)
C17 0.168(4) 0.062(2) 0.076(2) 0.0046(18) 0.062(3) -0.022(2)
C18 0.0479(15) 0.0484(15) 0.0545(16) -0.0024(12) 0.0215(13) -0.0041(12)
N21 0.0491(14) 0.0708(16) 0.0501(13) 0.0070(12) 0.0209(11) 0.0140(12)
C23 0.0447(18) 0.102(3) 0.082(2) 0.040(2) 0.0238(17) 0.0107(17)
N22 0.0458(14) 0.0762(17) 0.0630(15) 0.0200(13) 0.0237(12) 0.0061(12)
C24 0.070(3) 0.135(3) 0.069(2) 0.030(2) 0.036(2) 0.045(2)
C26 0.072(3) 0.143(4) 0.138(4) 0.049(3) 0.050(3) -0.008(3)
C25 0.0536(19) 0.110(3) 0.062(2) 0.0197(19) 0.0270(16) 0.0370(19)
C27 0.106(3) 0.132(4) 0.083(3) -0.032(3) 0.036(2) 0.037(3)
C28 0.0521(16) 0.0513(15) 0.0520(16) -0.0021(12) 0.0173(13) 0.0077(13)
N31 0.0481(13) 0.0445(12) 0.0488(13) 0.0034(10) 0.0174(10) 0.0022(10)
C33 0.081(2) 0.0447(16) 0.074(2) -0.0055(14) 0.0480(19) -0.0143(15)
N32 0.0526(14) 0.0435(12) 0.0540(13) -0.0050(10) 0.0225(11) -0.0088(10)
C34 0.082(2) 0.0430(16) 0.092(2) 0.0147(15) 0.050(2) 0.0092(15)
C36 0.109(3) 0.059(2) 0.133(3) -0.034(2) 0.062(3) -0.030(2)
C35 0.0583(18) 0.0512(16) 0.0635(18) 0.0145(14) 0.0288(15) 0.0115(14)
C37 0.059(2) 0.088(2) 0.082(2) 0.0214(19) 0.0121(18) 0.0165(18)
C38 0.0468(15) 0.0459(15) 0.0464(15) -0.0043(11) 0.0082(12) 0.0023(12)
Cl1 0.0841(7) 0.1178(8) 0.1079(8) -0.0118(7) -0.0008(6) -0.0552(6)
Zn1 0.0556(2) 0.0506(2) 0.0458(2) -0.00425(13) 0.01591(15) 0.00003(14)
N41 0.0560(14) 0.0486(13) 0.0510(13) 0.0009(10) 0.0175(11) -0.0027(11)
N42 0.0527(14) 0.0497(13) 0.0510(13) -0.0006(10) 0.0177(11) -0.0050(11)
C43 0.0447(15) 0.0622(17) 0.0487(15) -0.0123(13) 0.0200(13) 0.0004(13)
C44 0.0529(18) 0.0634(18) 0.0664(19) -0.0190(15) 0.0265(15) -0.0125(15)
C45 0.0640(19) 0.0452(15) 0.0548(17) -0.0102(12) 0.0324(15) -0.0065(13)
C46 0.104(3) 0.0599(19) 0.074(2) 0.0007(16) 0.048(2) -0.0096(18)
C47 0.0565(19) 0.092(2) 0.0559(18) -0.0032(17) 0.0122(15) 0.0064(17)
Cl2 0.0755(5) 0.0835(5) 0.0466(4) -0.0003(4) 0.0213(4) -0.0010(4)
Cl3 0.0842(6) 0.0614(4) 0.0546(4) 0.0018(3) 0.0116(4) -0.0208(4)
Cl4 0.1010(8) 0.0751(6) 0.1113(8) -0.0236(5) 0.0443(6) 0.0192(5)

loop_
_atom_type_symbol
_atom_type_description
_atom_type_scat_dispersion_real
_atom_type_scat_dispersion_imag
_atom_type_scat_source
C C 0.0033 0.0016 'International Tables Vol C Tables 4.2.6.8 and 6.1.1.4'
H H 0.0000 0.0000 'International Tables Vol C Tables 4.2.6.8 and 6.1.1.4'
N N 0.0061 0.0033 'International Tables Vol C Tables 4.2.6.8 and 6.1.1.4'
Cl Cl 0.1484 0.1585 'International Tables Vol C Tables 4.2.6.8 and 6.1.1.4'
Co Co 0.3494 0.9721 'International Tables Vol C Tables 4.2.6.8 and 6.1.1.4'
Zn Zn 0.2839 1.4301 'International Tables Vol C Tables 4.2.6.8 and 6.1.1.4'

loop_
_geom_angle_atom_site_label_1
_geom_angle_atom_site_label_2
_geom_angle_atom_site_label_3
_geom_angle
N32 Co1 N12 115.77(9)
N32 Co1 N22 115.21(9)
N12 Co1 N22 112.16(9)
N32 Co1 Cl1 103.75(7)
N12 Co1 Cl1 104.86(7)
N22 Co1 Cl1 103.24(8)
N32 Co1 N1 76.22(8)
N12 Co1 N1 76.49(8)
N22 Co1 N1 75.43(9)
Cl1 Co1 N1 178.44(6)
C38 N1 C28 112.5(2)
C38 N1 C18 112.6(2)
C28 N1 C18 111.2(2)
C38 N1 Co1 107.19(15)
C28 N1 Co1 107.73(15)
C18 N1 Co1 105.07(15)
C15 N11 N12 111.8(2)
C15 N11 C18 129.9(3)
N12 N11 C18 118.3(2)
N12 C13 C14 109.0(3)
N12 C13 C16 121.6(3)
C14 C13 C16 129.3(3)
C13 N12 N11 105.3(2)
C13 N12 Co1 137.4(2)
N11 N12 Co1 114.59(16)
C15 C14 C13 108.5(3)
C15 C14 H14 125.8
C13 C14 H14 125.8
C13 C16 H16A 109.5
C13 C16 H16B 109.5
H16A C16 H16B 109.5
C13 C16 H16C 109.5
H16A C16 H16C 109.5
H16B C16 H16C 109.5
C14 C15 N11 105.5(3)
C14 C15 C17 132.3(3)
N11 C15 C17 122.2(3)
C15 C17 H17A 109.5
C15 C17 H17B 109.5
H17A C17 H17B 109.5
C15 C17 H17C 109.5
H17A C17 H17C 109.5
H17B C17 H17C 109.5
N11 C18 N1 107.2(2)
N11 C18 H18A 110.3
N1 C18 H18A 110.3
N11 C18 H18B 110.3
N1 C18 H18B 110.3
H18A C18 H18B 108.5
C25 N21 N22 112.8(3)
C25 N21 C28 127.9(3)
N22 N21 C28 118.8(2)
N22 C23 C24 109.6(3)
N22 C23 C26 120.6(4)
C24 C23 C26 129.8(4)
C23 N22 N21 103.8(3)
C23 N22 Co1 139.8(3)
N21 N22 Co1 116.19(17)
C25 C24 C23 108.8(3)
C25 C24 H24 125.6
C23 C24 H24 125.6
C23 C26 H26A 109.5
C23 C26 H26B 109.5
H26A C26 H26B 109.5
C23 C26 H26C 109.5
H26A C26 H26C 109.5
H26B C26 H26C 109.5
N21 C25 C24 104.9(3)
N21 C25 C27 123.5(3)
C24 C25 C27 131.6(3)
C25 C27 H27A 109.5
C25 C27 H27B 109.5
H27A C27 H27B 109.5
C25 C27 H27C 109.5
H27A C27 H27C 109.5
H27B C27 H27C 109.5
N21 C28 N1 108.0(2)
N21 C28 H28A 110.1
N1 C28 H28A 110.1
N21 C28 H28B 110.1
N1 C28 H28B 110.1
H28A C28 H28B 108.4
C35 N31 N32 112.1(2)
C35 N31 C38 127.6(2)
N32 N31 C38 119.6(2)
N32 C33 C34 110.3(3)
N32 C33 C36 122.0(3)
C34 C33 C36 127.7(3)
C33 N32 N31 104.4(2)
C33 N32 Co1 139.6(2)
N31 N32 Co1 115.96(16)
C35 C34 C33 107.4(3)
C35 C34 H34 126.3
C33 C34 H34 126.3
C33 C36 H36A 109.5
C33 C36 H36B 109.5
H36A C36 H36B 109.5
C33 C36 H36C 109.5
H36A C36 H36C 109.5
H36B C36 H36C 109.5
N31 C35 C34 105.7(3)
N31 C35 C37 122.4(3)
C34 C35 C37 131.8(3)
C35 C37 H37A 109.5
C35 C37 H37B 109.5
H37A C37 H37B 109.5
C35 C37 H37C 109.5
H37A C37 H37C 109.5
H37B C37 H37C 109.5
N31 C38 N1 108.7(2)
N31 C38 H38A 109.9
N1 C38 H38A 109.9
N31 C38 H38B 109.9
N1 C38 H38B 109.9
H38A C38 H38B 108.3
N41 Zn1 Cl4 112.72(7)
N41 Zn1 Cl3 98.27(7)
Cl4 Zn1 Cl3 111.84(4)
N41 Zn1 Cl2 110.34(7)
Cl4 Zn1 Cl2 110.77(4)
Cl3 Zn1 Cl2 112.38(3)
C45 N41 N42 105.3(2)
C45 N41 Zn1 132.3(2)
N42 N41 Zn1 121.51(17)
C43 N42 N41 112.0(2)
C43 N42 H42 124.0
N41 N42 H42 124.0
N42 C43 C44 105.6(3)
N42 C43 C47 122.2(3)
C44 C43 C47 132.2(3)
C43 C44 C45 107.2(3)
C43 C44 H44 126.4
C45 C44 H44 126.4
N41 C45 C44 109.9(3)
N41 C45 C46 120.5(3)
C44 C45 C46 129.6(3)
C45 C46 H46A 109.5
C45 C46 H46B 109.5
H46A C46 H46B 109.5
C45 C46 H46C 109.5
H46A C46 H46C 109.5
H46B C46 H46C 109.5
C43 C47 H47A 109.5
C43 C47 H47B 109.5
H47A C47 H47B 109.5
C43 C47 H47C 109.5
H47A C47 H47C 109.5
H47B C47 H47C 109.5

loop_
_geom_bond_atom_site_label_1
_geom_bond_atom_site_label_2
_geom_bond_distance
Co1 N32 2.058(2)
Co1 N12 2.076(2)
Co1 N22 2.088(3)
Co1 Cl1 2.2479(10)
Co1 N1 2.278(2)
N1 C38 1.456(3)
N1 C28 1.459(3)
N1 C18 1.465(3)
N11 C15 1.351(4)
N11 N12 1.364(3)
N11 C18 1.435(3)
C13 N12 1.338(4)
C13 C14 1.384(5)
C13 C16 1.511(5)
C14 C15 1.350(5)
C14 H14 0.9300
C16 H16A 0.9600
C16 H16B 0.9600
C16 H16C 0.9600
C15 C17 1.491(5)
C17 H17A 0.9600
C17 H17B 0.9600
C17 H17C 0.9600
C18 H18A 0.9700
C18 H18B 0.9700
N21 C25 1.348(4)
N21 N22 1.365(3)
N21 C28 1.446(4)
C23 N22 1.357(4)
C23 C24 1.366(5)
C23 C26 1.490(6)
C24 C25 1.355(5)
C24 H24 0.9300
C26 H26A 0.9600
C26 H26B 0.9600
C26 H26C 0.9600
C25 C27 1.493(6)
C27 H27A 0.9600
C27 H27B 0.9600
C27 H27C 0.9600
C28 H28A 0.9700
C28 H28B 0.9700
N31 C35 1.351(3)
N31 N32 1.368(3)
N31 C38 1.443(3)
C33 N32 1.347(4)
C33 C34 1.378(4)
C33 C36 1.498(5)
C34 C35 1.367(4)
C34 H34 0.9300
C36 H36A 0.9600
C36 H36B 0.9600
C36 H36C 0.9600
C35 C37 1.476(5)
C37 H37A 0.9600
C37 H37B 0.9600
C37 H37C 0.9600
C38 H38A 0.9700
C38 H38B 0.9700
Zn1 N41 2.034(2)
Zn1 Cl4 2.2212(9)
Zn1 Cl3 2.2509(8)
Zn1 Cl2 2.2662(8)
N41 C45 1.332(3)
N41 N42 1.360(3)
N42 C43 1.345(3)
N42 H42 0.8600
C43 C44 1.369(4)
C43 C47 1.486(4)
C44 C45 1.382(4)
C44 H44 0.9300
C45 C46 1.486(4)
C46 H46A 0.9600
C46 H46B 0.9600
C46 H46C 0.9600
C47 H47A 0.9600
C47 H47B 0.9600
C47 H47C 0.9600

loop_
_geom_hbond_atom_site_label_D
_geom_hbond_atom_site_label_H
_geom_hbond_atom_site_label_A
_geom_hbond_distance_DH
_geom_hbond_distance_HA
_geom_hbond_distance_DA
_geom_hbond_angle_DHA
_geom_hbond_site_symmetry_A
C16 H16A Cl1 0.96 2.73 3.488(5) 136.3 .
C26 H26B Cl1 0.96 2.52 3.437(5) 159.5 .
C36 H36C Cl1 0.96 2.61 3.452(5) 146.7 .
C14 H14 Cl1 0.93 2.73 3.610(3) 159.1 2_645
C18 H18A Cl2 0.97 2.80 3.571(3) 136.9 .
C18 H18B Cl2 0.97 2.77 3.708(3) 163.4 3
C27 H27A Cl3 0.96 2.90 3.747(4) 148.0 3
C28 H28B Cl3 0.97 2.77 3.624(3) 146.7 3
C38 H38B Cl3 0.97 2.87 3.309(3) 108.7 3
N42 H42 Cl4 0.86 2.68 3.426(2) 145.4 2_545
C46 H46C Cl3 0.96 2.69 3.521(4) 145.6 2
C47 H47A Cl4 0.96 2.79 3.542(4) 135.5 2_545

loop_
_geom_torsion_atom_site_label_1
_geom_torsion_atom_site_label_2
_geom_torsion_atom_site_label_3
_geom_torsion_atom_site_label_4
_geom_torsion
N32 Co1 N1 C38 27.15(16)
N12 Co1 N1 C38 148.43(17)
N22 Co1 N1 C38 -93.97(17)
Cl1 Co1 N1 C38 -62(2)
N32 Co1 N1 C28 148.49(17)
N12 Co1 N1 C28 -90.22(16)
N22 Co1 N1 C28 27.37(16)
Cl1 Co1 N1 C28 59(2)
N32 Co1 N1 C18 -92.82(16)
N12 Co1 N1 C18 28.47(15)
N22 Co1 N1 C18 146.06(17)
Cl1 Co1 N1 C18 178(65)
C14 C13 N12 N11 1.0(3)
C16 C13 N12 N11 -176.3(3)
C14 C13 N12 Co1 -158.2(2)
C16 C13 N12 Co1 24.5(5)
C15 N11 N12 C13 -0.3(3)
C18 N11 N12 C13 178.0(2)
C15 N11 N12 Co1 164.36(18)
C18 N11 N12 Co1 -17.3(3)
N32 Co1 N12 C13 -142.3(3)
N22 Co1 N12 C13 82.7(3)
Cl1 Co1 N12 C13 -28.6(3)
N1 Co1 N12 C13 150.5(3)
N32 Co1 N12 N11 59.8(2)
N22 Co1 N12 N11 -75.18(19)
Cl1 Co1 N12 N11 173.48(16)
N1 Co1 N12 N11 -7.34(17)
N12 C13 C14 C15 -1.4(4)
C16 C13 C14 C15 175.7(3)
C13 C14 C15 N11 1.1(3)
C13 C14 C15 C17 -177.4(3)
N12 N11 C15 C14 -0.5(3)
C18 N11 C15 C14 -178.6(3)
N12 N11 C15 C17 178.1(3)
C18 N11 C15 C17 0.0(5)
C15 N11 C18 N1 -138.7(3)
N12 N11 C18 N1 43.3(3)
C38 N1 C18 N11 -160.1(2)
C28 N1 C18 N11 72.5(3)
Co1 N1 C18 N11 -43.8(2)
C24 C23 N22 N21 -1.3(3)
C26 C23 N22 N21 177.0(3)
C24 C23 N22 Co1 -175.8(2)
C26 C23 N22 Co1 2.5(5)
C25 N21 N22 C23 1.5(3)
C28 N21 N22 C23 173.4(2)
C25 N21 N22 Co1 177.50(19)
C28 N21 N22 Co1 -10.5(3)
N32 Co1 N22 C23 97.4(3)
N12 Co1 N22 C23 -127.3(3)
Cl1 Co1 N22 C23 -15.0(3)
N1 Co1 N22 C23 164.2(3)
N32 Co1 N22 N21 -76.65(19)
N12 Co1 N22 N21 58.6(2)
Cl1 Co1 N22 N21 170.98(17)
N1 Co1 N22 N21 -9.87(17)
N22 C23 C24 C25 0.7(4)
C26 C23 C24 C25 -177.3(4)
N22 N21 C25 C24 -1.1(3)
C28 N21 C25 C24 -172.2(3)
N22 N21 C25 C27 180.0(3)
C28 N21 C25 C27 8.9(5)
C23 C24 C25 N21 0.2(4)
C23 C24 C25 C27 179.0(4)
C25 N21 C28 N1 -154.4(3)
N22 N21 C28 N1 34.9(3)
C38 N1 C28 N21 78.6(3)
C18 N1 C28 N21 -154.0(2)
Co1 N1 C28 N21 -39.3(2)
C34 C33 N32 N31 -1.8(3)
C36 C33 N32 N31 177.5(3)
C34 C33 N32 Co1 177.4(2)
C36 C33 N32 Co1 -3.4(5)
C35 N31 N32 C33 2.0(3)
C38 N31 N32 C33 173.1(2)
C35 N31 N32 Co1 -177.36(17)
C38 N31 N32 Co1 -6.3(3)
N12 Co1 N32 C33 101.7(3)
N22 Co1 N32 C33 -124.7(3)
Cl1 Co1 N32 C33 -12.6(3)
N1 Co1 N32 C33 169.0(3)
N12 Co1 N32 N31 -79.27(19)
N22 Co1 N32 N31 54.37(19)
Cl1 Co1 N32 N31 166.44(16)
N1 Co1 N32 N31 -11.95(16)
N32 C33 C34 C35 0.9(3)
C36 C33 C34 C35 -178.2(3)
N32 N31 C35 C34 -1.5(3)
C38 N31 C35 C34 -171.7(3)
N32 N31 C35 C37 178.3(3)
C38 N31 C35 C37 8.1(4)
C33 C34 C35 N31 0.3(3)
C33 C34 C35 C37 -179.4(3)
C35 N31 C38 N1 -159.5(2)
N32 N31 C38 N1 30.9(3)
C28 N1 C38 N31 -155.1(2)
C18 N1 C38 N31 78.2(3)
Co1 N1 C38 N31 -36.9(2)
Cl4 Zn1 N41 C45 -60.1(3)
Cl3 Zn1 N41 C45 -178.1(2)
Cl2 Zn1 N41 C45 64.3(3)
Cl4 Zn1 N41 N42 107.29(18)
Cl3 Zn1 N41 N42 -10.6(2)
Cl2 Zn1 N41 N42 -128.30(18)
C45 N41 N42 C43 -0.2(3)
Zn1 N41 N42 C43 -170.56(17)
N41 N42 C43 C44 0.4(3)
N41 N42 C43 C47 -177.8(2)
N42 C43 C44 C45 -0.4(3)
C47 C43 C44 C45 177.5(3)
N42 N41 C45 C44 -0.1(3)
Zn1 N41 C45 C44 168.8(2)
N42 N41 C45 C46 179.3(2)
Zn1 N41 C45 C46 -11.8(4)
C43 C44 C45 N41 0.4(3)
C43 C44 C45 C46 -179.0(3)
